data_7118376
loop_
_publ_author_name
'Tiwari, Ranjay K.'
'Kumar, Jitendra'
'Behera, J. N.'

_publ_section_title
;
 The first organically templated open-framework metal-sulfites with
 layered and three-dimensional diamondoid structures.
;
_journal_issue 6
_journal_name_full 'Chemical communications (Cambridge, England)'
_journal_page_first 1282
_journal_page_last 1285
_journal_paper_doi 10.1039/c5cc07874a
_journal_volume 52
_journal_year 2016
_chemical_formula_moiety 'O12 S4 Zn3, C2 H10 N2'
_chemical_formula_sum 'C2 H10 N2 O12 S4 Zn3'
_chemical_formula_weight 578.47
_chemical_name_systematic (ethylenediamine)Zincsulfite
_chemical_properties_physical Heat-sensitive
_space_group_IT_number 15
_symmetry_cell_setting monoclinic
_symmetry_space_group_name_Hall '-C 2yc'
_symmetry_space_group_name_H-M 'C 1 2/c 1'
_atom_sites_solution_hydrogens geom
_atom_sites_solution_primary direct
_atom_sites_solution_secondary difmap
_audit_creation_method SHELXL-97
_audit_update_record
;
2015-09-15 deposited with the CCDC.
2015-11-16 downloaded from the CCDC.
;
_cell_angle_alpha 90.00
_cell_angle_beta 106.235(2)
_cell_angle_gamma 90.00
_cell_formula_units_Z 4
_cell_length_a 13.7379(4)
_cell_length_b 8.3487(3)
_cell_length_c 13.0277(4)
_cell_measurement_reflns_used 2195
_cell_measurement_temperature 296(2)
_cell_measurement_theta_max 30.5
_cell_measurement_theta_min 2.9
_cell_volume 1434.61(8)
_computing_cell_refinement 'Bruker SAINT'
_computing_data_collection 'Bruker APEX2'
_computing_data_reduction 'Bruker SAINT'
_computing_molecular_graphics 'Bruker SHELXTL'
_computing_publication_material 'Bruker SHELXTL'
_computing_structure_refinement 'SHELXL-97 (Sheldrick, 2008)'
_computing_structure_solution 'SHELXS-97 (Sheldrick, 2008)'
_diffrn_ambient_temperature 296(2)
_diffrn_measured_fraction_theta_full 0.999
_diffrn_measured_fraction_theta_max 0.998
_diffrn_measurement_device_type 'Bruker APEX-II CCD'
_diffrn_measurement_method '\f and \w scans'
_diffrn_radiation_monochromator graphite
_diffrn_radiation_source 'fine-focus sealed tube'
_diffrn_radiation_type MoK\a
_diffrn_radiation_wavelength 0.71073
_diffrn_reflns_av_R_equivalents 0.0331
_diffrn_reflns_av_sigmaI/netI 0.0213
_diffrn_reflns_limit_h_max 19
_diffrn_reflns_limit_h_min -18
_diffrn_reflns_limit_k_max 11
_diffrn_reflns_limit_k_min -11
_diffrn_reflns_limit_l_max 18
_diffrn_reflns_limit_l_min -18
_diffrn_reflns_number 13392
_diffrn_reflns_theta_full 25.00
_diffrn_reflns_theta_max 30.52
_diffrn_reflns_theta_min 2.89
_exptl_absorpt_coefficient_mu 5.623
_exptl_absorpt_correction_T_max 0.423
_exptl_absorpt_correction_T_min 0.265
_exptl_absorpt_correction_type multi-scan
_exptl_absorpt_process_details sadabs
_exptl_crystal_colour colourless
_exptl_crystal_density_diffrn 2.678
_exptl_crystal_density_method 'not measured'
_exptl_crystal_description plate
_exptl_crystal_F_000 1144
_exptl_crystal_recrystallization_method hydrothermal
_exptl_crystal_size_max .24
_exptl_crystal_size_mid .20
_exptl_crystal_size_min .16
_refine_diff_density_max 0.457
_refine_diff_density_min -0.764
_refine_diff_density_rms 0.121
_refine_ls_extinction_method none
_refine_ls_goodness_of_fit_ref 1.095
_refine_ls_hydrogen_treatment mixed
_refine_ls_matrix_type full
_refine_ls_number_parameters 117
_refine_ls_number_reflns 2195
_refine_ls_number_restraints 0
_refine_ls_restrained_S_all 1.095
_refine_ls_R_factor_all 0.0253
_refine_ls_R_factor_gt 0.0225
_refine_ls_shift/su_max 0.001
_refine_ls_shift/su_mean 0.000
_refine_ls_structure_factor_coef Fsqd
_refine_ls_weighting_details 'calc w=1/[\s^2^(Fo^2^)+(0.0298P)^2^+0.8717P] where P=(Fo^2^+2Fc^2^)/3'
_refine_ls_weighting_scheme calc
_refine_ls_wR_factor_gt 0.0564
_refine_ls_wR_factor_ref 0.0576
_reflns_number_gt 2020
_reflns_number_total 2195
_reflns_threshold_expression >2sigma(I)
_cod_data_source_file c5cc07874a2.cif
_cod_data_source_block complex1
_cod_original_sg_symbol_H-M C2/c
_cod_database_code 7118376

loop_
_symmetry_equiv_pos_as_xyz
'x, y, z'
'-x, y, -z+1/2'
'x+1/2, y+1/2, z'
'-x+1/2, y+1/2, -z+1/2'
'-x, -y, -z'
'x, -y, z-1/2'
'-x+1/2, -y+1/2, -z'
'x+1/2, -y+1/2, z-1/2'

loop_
_atom_site_label
_atom_site_type_symbol
_atom_site_fract_x
_atom_site_fract_y
_atom_site_fract_z
_atom_site_U_iso_or_equiv
_atom_site_adp_type
_atom_site_occupancy
_atom_site_symmetry_multiplicity
_atom_site_calc_flag
_atom_site_refinement_flags
Zn1 Zn 0.462953(16) 0.62503(3) 0.095041(17) 0.01691(7) Uani 1 1 d .
Zn2 Zn 0.5000 0.99289(4) -0.2500 0.01903(8) Uani 1 2 d S
S1 S 0.43196(4) 0.71079(5) -0.13037(3) 0.01717(10) Uani 1 1 d .
S2 S 0.66268(3) 0.75363(5) 0.26537(3) 0.01558(10) Uani 1 1 d .
C1 C 0.26812(15) 0.1776(2) 0.03523(15) 0.0192(4) Uani 1 1 d .
H1D H 0.3205 0.2096 0.0987 0.023 Uiso 1 1 calc R
H1E H 0.2122 0.1327 0.0576 0.023 Uiso 1 1 calc R
N1 N 0.30890(14) 0.0552(2) -0.02435(15) 0.0216(3) Uani 1 1 d .
O1 O 0.37988(11) 0.71682(18) -0.04107(11) 0.0238(3) Uani 1 1 d .
O2 O 0.47787(13) 0.87807(16) -0.12825(12) 0.0277(3) Uani 1 1 d .
O3 O 0.52511(11) 0.60650(17) -0.08086(13) 0.0242(3) Uani 1 1 d .
O4 O 0.58648(11) 0.75073(18) 0.15374(10) 0.0211(3) Uani 1 1 d .
O5 O 0.63928(11) 0.60522(16) 0.32214(12) 0.0218(3) Uani 1 1 d .
O6 O 0.62518(12) 0.89174(17) 0.32164(11) 0.0247(3) Uani 1 1 d .
H1A H 0.332(3) -0.026(4) 0.018(3) 0.054(10) Uiso 1 1 d .
H1B H 0.257(2) 0.021(3) -0.080(2) 0.037(8) Uiso 1 1 d .
H1C H 0.358(2) 0.098(4) -0.049(2) 0.046(9) Uiso 1 1 d .

loop_
_atom_site_aniso_label
_atom_site_aniso_U_11
_atom_site_aniso_U_22
_atom_site_aniso_U_33
_atom_site_aniso_U_23
_atom_site_aniso_U_13
_atom_site_aniso_U_12
Zn1 0.01772(12) 0.01441(11) 0.01796(11) 0.00046(7) 0.00393(8) -0.00036(8)
Zn2 0.02392(17) 0.01493(15) 0.01666(15) 0.000 0.00309(12) 0.000
S1 0.0206(2) 0.0163(2) 0.01372(19) 0.00041(15) 0.00322(16) 0.00167(17)
S2 0.01361(19) 0.0176(2) 0.0155(2) -0.00016(15) 0.00408(15) -0.00150(15)
C1 0.0210(9) 0.0174(9) 0.0191(9) 0.0012(7) 0.0053(7) 0.0022(7)
N1 0.0230(8) 0.0185(8) 0.0226(8) 0.0003(6) 0.0052(7) 0.0036(7)
O1 0.0212(7) 0.0311(8) 0.0201(7) 0.0051(6) 0.0076(5) 0.0070(6)
O2 0.0429(9) 0.0160(7) 0.0256(7) 0.0044(5) 0.0117(7) -0.0011(6)
O3 0.0213(7) 0.0157(7) 0.0338(8) -0.0018(5) 0.0044(6) 0.0030(5)
O4 0.0215(7) 0.0259(7) 0.0140(6) -0.0015(5) 0.0019(5) -0.0065(6)
O5 0.0254(7) 0.0172(7) 0.0253(7) 0.0046(5) 0.0113(6) 0.0026(5)
O6 0.0312(8) 0.0196(7) 0.0189(6) -0.0047(5) -0.0002(6) 0.0055(6)

loop_
_atom_type_symbol
_atom_type_description
_atom_type_scat_dispersion_real
_atom_type_scat_dispersion_imag
_atom_type_scat_source
C C 0.0033 0.0016 'International Tables Vol C Tables 4.2.6.8 and 6.1.1.4'
H H 0.0000 0.0000 'International Tables Vol C Tables 4.2.6.8 and 6.1.1.4'
N N 0.0061 0.0033 'International Tables Vol C Tables 4.2.6.8 and 6.1.1.4'
O O 0.0106 0.0060 'International Tables Vol C Tables 4.2.6.8 and 6.1.1.4'
S S 0.1246 0.1234 'International Tables Vol C Tables 4.2.6.8 and 6.1.1.4'
Zn Zn 0.2839 1.4301 'International Tables Vol C Tables 4.2.6.8 and 6.1.1.4'

loop_
_geom_angle_atom_site_label_1
_geom_angle_atom_site_label_2
_geom_angle_atom_site_label_3
_geom_angle
_geom_angle_site_symmetry_1
_geom_angle_site_symmetry_3
O3 Zn1 O4 118.72(6) 5_665 .
O3 Zn1 O1 109.98(6) 5_665 .
O4 Zn1 O1 111.25(6) . .
O3 Zn1 O5 93.39(6) 5_665 2_655
O4 Zn1 O5 119.68(6) . 2_655
O1 Zn1 O5 101.50(6) . 2_655
O2 Zn2 O2 121.06(9) 2_654 .
O2 Zn2 O6 108.23(7) 2_654 6_575
O2 Zn2 O6 99.76(6) . 6_575
O2 Zn2 O6 99.76(6) 2_654 5_675
O2 Zn2 O6 108.23(7) . 5_675
O6 Zn2 O6 121.28(9) 6_575 5_675
O1 S1 O2 103.57(9) . .
O1 S1 O3 102.24(8) . .
O2 S1 O3 102.68(9) . .
O5 S2 O6 103.61(8) . .
O5 S2 O4 105.45(8) . .
O6 S2 O4 103.52(8) . .
N1 C1 C1 109.90(19) . 7
S1 O1 Zn1 113.25(8) . .
S1 O2 Zn2 126.29(9) . .
S1 O3 Zn1 127.20(9) . 5_665
S2 O4 Zn1 131.64(8) . .
S2 O5 Zn1 118.00(8) . 2_655
S2 O6 Zn2 120.59(8) . 5_675

loop_
_geom_bond_atom_site_label_1
_geom_bond_atom_site_label_2
_geom_bond_distance
_geom_bond_site_symmetry_2
Zn1 O3 1.9530(14) 5_665
Zn1 O4 1.9596(14) .
Zn1 O1 1.9755(14) .
Zn1 O5 2.0028(14) 2_655
Zn2 O2 1.9486(14) 2_654
Zn2 O2 1.9486(14) .
Zn2 O6 1.9644(15) 6_575
Zn2 O6 1.9644(15) 5_675
S1 O1 1.5275(14) .
S1 O2 1.5295(15) .
S1 O3 1.5330(15) .
S2 O5 1.5227(14) .
S2 O6 1.5308(15) .
S2 O4 1.5363(14) .
C1 N1 1.485(2) .
C1 C1 1.515(4) 7
O3 Zn1 1.9530(14) 5_665
O5 Zn1 2.0028(14) 2_655
O6 Zn2 1.9644(15) 5_675
